data_7205622
loop_
_publ_author_name
'Cao, Deng-Ke'
'Sreevidya, Thekku V.'
'Botoshansky, Mark'
'Golden, Gilad'
'Benedict, Jason B.'
'Kaftory, Menahem'

_publ_section_title
;
 Formation of different photodimers of isoquinolinone by irradiation of
 solid molecular compounds
;
_journal_issue 9
_journal_name_full CrystEngComm
_journal_page_first 3181
_journal_paper_doi 10.1039/c0ce00489h
_journal_volume 13
_journal_year 2011
_chemical_formula_moiety 'C10 H12 O8, 2(C9 H7 N O), H2 O'
_chemical_formula_sum 'C28 H28 N2 O11'
_chemical_formula_weight 568.52
_chemical_name_systematic
;
Cyclohexane-1,2,4,5-tetracarboxylic acid:2(Isoquinolin-3(2H)-one),H2O
;
_space_group_IT_number 14
_symmetry_cell_setting monoclinic
_symmetry_space_group_name_Hall '-P 2ybc'
_symmetry_space_group_name_H-M 'P 1 21/c 1'
_atom_sites_solution_hydrogens geom
_atom_sites_solution_primary direct
_atom_sites_solution_secondary difmap
_audit_creation_method SHELXL-97
_cell_angle_alpha 90.00
_cell_angle_beta 108.79(3)
_cell_angle_gamma 90.00
_cell_formula_units_Z 4
_cell_length_a 13.372(3)
_cell_length_b 7.1670(10)
_cell_length_c 28.248(6)
_cell_measurement_reflns_used 15706
_cell_measurement_temperature 293(2)
_cell_measurement_theta_max 25.39
_cell_measurement_theta_min 1.61
_cell_volume 2562.9(10)
_computing_cell_refinement 'DENZO HKL2000 (Otwinowski & Minor 1997)'
_computing_data_collection 'Collect (Nonius, 2006)'
_computing_data_reduction 'DENZO HKL2000 (Otwinowski & Minor 1997)'
_computing_molecular_graphics 'Ortep-3 for Windows (Farrugia, 1999)'
_computing_structure_refinement 'SHELXL-97 (Sheldrick, 1997)'
_computing_structure_solution 'SHELXS-97 (Sheldrick, 1997)'
_diffrn_ambient_temperature 293(2)
_diffrn_measured_fraction_theta_full 0.991
_diffrn_measured_fraction_theta_max 0.991
_diffrn_measurement_device_type 'Nonius KappaCCD'
_diffrn_measurement_method 'phi- and omega-scans'
_diffrn_radiation_monochromator graphite
_diffrn_radiation_source 'fine-focus sealed tube'
_diffrn_radiation_type MoK\a
_diffrn_radiation_wavelength 0.71073
_diffrn_reflns_av_R_equivalents 0.0000
_diffrn_reflns_av_sigmaI/netI 0.0736
_diffrn_reflns_limit_h_max 16
_diffrn_reflns_limit_h_min 0
_diffrn_reflns_limit_k_max 0
_diffrn_reflns_limit_k_min -8
_diffrn_reflns_limit_l_max 31
_diffrn_reflns_limit_l_min -34
_diffrn_reflns_number 4683
_diffrn_reflns_theta_full 25.39
_diffrn_reflns_theta_max 25.39
_diffrn_reflns_theta_min 1.61
_exptl_absorpt_coefficient_mu 0.115
_exptl_absorpt_correction_type none
_exptl_crystal_colour red-yellow
_exptl_crystal_density_diffrn 1.473
_exptl_crystal_density_method 'not measured'
_exptl_crystal_description plate
_exptl_crystal_F_000 1192
_exptl_crystal_size_max 0.39
_exptl_crystal_size_mid 0.24
_exptl_crystal_size_min 0.09
_refine_diff_density_max 0.219
_refine_diff_density_min -0.320
_refine_diff_density_rms 0.048
_refine_ls_extinction_method none
_refine_ls_goodness_of_fit_ref 0.925
_refine_ls_hydrogen_treatment mixed
_refine_ls_matrix_type full
_refine_ls_number_parameters 384
_refine_ls_number_reflns 4683
_refine_ls_number_restraints 2
_refine_ls_restrained_S_all 0.929
_refine_ls_R_factor_all 0.1130
_refine_ls_R_factor_gt 0.0501
_refine_ls_shift/su_max 0.003
_refine_ls_shift/su_mean 0.000
_refine_ls_structure_factor_coef Fsqd
_refine_ls_weighting_details 'calc w=1/[\s^2^(Fo^2^)+(0.0849P)^2^+0.0000P] where P=(Fo^2^+2Fc^2^)/3'
_refine_ls_weighting_scheme calc
_refine_ls_wR_factor_gt 0.1242
_refine_ls_wR_factor_ref 0.1428
_reflns_number_gt 2689
_reflns_number_total 4683
_reflns_threshold_expression >2sigma(I)
_cod_data_source_file c0ce00489h.txt
_cod_data_source_block Cao-6
_cod_depositor_comments
;
The following automatic conversions were performed:
'_symmetry_cell_setting' value 'Monoclinic' changed to 'monoclinic'
according to '/home/saulius/struct/CIF-dictionaries/cif_core.dic'
dictionary named 'cif_core.dic' version 2.4.1 from 2010-06-29.

Automatic conversion script
Id: cif_fix_enum 1555 2011-01-17 13:19:09Z saulius 
;
_cod_original_sg_symbol_H-M 'P 21/c'
_cod_database_code 7205622

loop_
_symmetry_equiv_pos_as_xyz
'x, y, z'
'-x, y+1/2, -z+1/2'
'-x, -y, -z'
'x, -y-1/2, z-1/2'

loop_
_atom_site_label
_atom_site_type_symbol
_atom_site_fract_x
_atom_site_fract_y
_atom_site_fract_z
_atom_site_U_iso_or_equiv
_atom_site_adp_type
_atom_site_occupancy
_atom_site_symmetry_multiplicity
_atom_site_calc_flag
_atom_site_refinement_flags
_atom_site_disorder_assembly
_atom_site_disorder_group
N1A N 0.13560(18) 0.8740(3) -0.00970(9) 0.0388(6) Uani 1 1 d . . .
H1A H 0.0889 0.8694 -0.0389 0.047 Uiso 1 1 calc R . .
O1A O 0.01565(15) 0.7370(3) 0.01976(7) 0.0478(5) Uani 1 1 d . . .
C1A C 0.1091(2) 0.8037(3) 0.03025(11) 0.0355(7) Uani 1 1 d . . .
C2A C 0.1861(2) 0.8130(3) 0.07663(11) 0.0385(7) Uani 1 1 d . . .
H2A H 0.1713 0.7664 0.1044 0.046 Uiso 1 1 calc R . .
C3A C 0.2854(2) 0.8899(3) 0.08307(11) 0.0362(7) Uani 1 1 d . . .
C4A C 0.3660(2) 0.9042(4) 0.12976(11) 0.0441(8) Uani 1 1 d . . .
H4A H 0.3539 0.8607 0.1584 0.053 Uiso 1 1 calc R . .
C5A C 0.4607(2) 0.9805(4) 0.13323(13) 0.0513(8) Uani 1 1 d . . .
H5A H 0.5125 0.9884 0.1644 0.062 Uiso 1 1 calc R . .
C6A C 0.4828(2) 1.0478(4) 0.09110(14) 0.0544(9) Uani 1 1 d . . .
H6A H 0.5487 1.0988 0.0946 0.065 Uiso 1 1 calc R . .
C7A C 0.4085(2) 1.0391(4) 0.04529(13) 0.0472(8) Uani 1 1 d . . .
H7A H 0.4233 1.0848 0.0175 0.057 Uiso 1 1 calc R . .
C8A C 0.3081(2) 0.9600(3) 0.03988(11) 0.0384(7) Uani 1 1 d . . .
C9A C 0.2297(2) 0.9487(3) -0.00552(12) 0.0418(7) Uani 1 1 d . . .
H9A H 0.2423 0.9940 -0.0339 0.050 Uiso 1 1 calc R . .
N1 N 0.13264(17) 0.2819(3) 0.07403(8) 0.0351(6) Uani 1 1 d . . .
H1 H 0.0858 0.2787 0.0448 0.042 Uiso 1 1 calc R . .
O1 O 0.01499(14) 0.1268(2) 0.10248(7) 0.0422(5) Uani 1 1 d . . .
O2 O 0.12199(16) 0.4435(3) 0.25065(8) 0.0471(6) Uani 1 1 d . . .
H2O H 0.124(3) 0.540(4) 0.2407(12) 0.057 Uiso 1 1 d . . .
O3 O 0.26804(16) 0.5481(3) 0.30774(8) 0.0536(6) Uani 1 1 d . . .
O4 O 0.07162(14) 0.4143(2) 0.35268(7) 0.0402(5) Uani 1 1 d . . .
H4O H 0.0267 0.4810 0.3582 0.060 Uiso 1 1 calc R . .
O5 O -0.07017(14) 0.2593(2) 0.30632(7) 0.0476(5) Uani 1 1 d . . .
O6 O 0.20936(15) 0.1373(3) 0.46279(7) 0.0490(5) Uani 1 1 d . . .
O7 O 0.04627(14) 0.0583(3) 0.41604(8) 0.0450(5) Uani 1 1 d . . .
H7O H 0.0292 0.1286 0.4350 0.068 Uiso 1 1 calc R . .
O8 O 0.44780(15) 0.1393(3) 0.45412(7) 0.0477(5) Uani 1 1 d . . .
O9 O 0.38297(16) -0.1400(2) 0.46305(8) 0.0470(6) Uani 1 1 d . . .
H9O H 0.437(2) -0.130(4) 0.4905(12) 0.056 Uiso 1 1 d . . .
O30 O 0.2834(2) 0.8660(4) 0.24548(12) 0.0914(9) Uani 1 1 d D . .
H30A H 0.215(2) 0.854(5) 0.2193(12) 0.110 Uiso 1 1 d D . .
H30B H 0.283(3) 0.757(4) 0.2647(14) 0.110 Uiso 1 1 d D . .
C1 C 0.1069(2) 0.2036(3) 0.11346(10) 0.0341(6) Uani 1 1 d . . .
C2 C 0.1824(2) 0.2151(4) 0.16002(11) 0.0383(7) Uani 1 1 d . . .
H2 H 0.1675 0.1672 0.1876 0.046 Uiso 1 1 calc R . .
C3 C 0.2812(2) 0.2972(3) 0.16682(10) 0.0354(7) Uani 1 1 d . . .
C4 C 0.3628(2) 0.3042(4) 0.21346(11) 0.0455(7) Uani 1 1 d . . .
H4 H 0.3510 0.2553 0.2417 0.055 Uiso 1 1 calc R . .
C5 C 0.4573(2) 0.3809(4) 0.21753(12) 0.0532(8) Uani 1 1 d . . .
H5 H 0.5097 0.3834 0.2486 0.064 Uiso 1 1 calc R . .
C6 C 0.4785(2) 0.4571(4) 0.17593(13) 0.0503(8) Uani 1 1 d . . .
H6 H 0.5442 0.5099 0.1796 0.060 Uiso 1 1 calc R . .
C7 C 0.4034(2) 0.4535(4) 0.13060(11) 0.0417(7) Uani 1 1 d . . .
H7 H 0.4176 0.5042 0.1031 0.050 Uiso 1 1 calc R . .
C8 C 0.3035(2) 0.3734(3) 0.12442(10) 0.0336(6) Uani 1 1 d . . .
C9 C 0.2249(2) 0.3615(3) 0.07833(10) 0.0356(7) Uani 1 1 d . . .
H9 H 0.2370 0.4099 0.0501 0.043 Uiso 1 1 calc R . .
C10 C 0.2878(2) 0.2261(3) 0.36713(10) 0.0319(6) Uani 1 1 d . . .
H10A H 0.3569 0.2656 0.3667 0.038 Uiso 1 1 calc R . .
H10B H 0.2652 0.3118 0.3883 0.038 Uiso 1 1 calc R . .
C11 C 0.20934(19) 0.2336(3) 0.31391(9) 0.0301(6) Uani 1 1 d . . .
H11 H 0.2397 0.1534 0.2940 0.036 Uiso 1 1 calc R . .
C12 C 0.09969(19) 0.1495(3) 0.30799(9) 0.0283(6) Uani 1 1 d . . .
H12 H 0.0667 0.1238 0.2723 0.034 Uiso 1 1 calc R . .
C13 C 0.1102(2) -0.0400(3) 0.33490(9) 0.0307(6) Uani 1 1 d . . .
H13A H 0.0410 -0.0773 0.3357 0.037 Uiso 1 1 calc R . .
H13B H 0.1331 -0.1324 0.3155 0.037 Uiso 1 1 calc R . .
C14 C 0.18700(18) -0.0419(3) 0.38831(9) 0.0287(6) Uani 1 1 d . . .
H14 H 0.1962 -0.1727 0.3989 0.034 Uiso 1 1 calc R . .
C15 C 0.29575(19) 0.0293(3) 0.38894(9) 0.0297(6) Uani 1 1 d . . .
H15 H 0.3180 -0.0519 0.3662 0.036 Uiso 1 1 calc R . .
C16 C 0.2043(2) 0.4258(4) 0.29146(10) 0.0335(6) Uani 1 1 d . . .
C17 C 0.0257(2) 0.2807(3) 0.32265(10) 0.0310(6) Uani 1 1 d . . .
C18 C 0.1488(2) 0.0622(3) 0.42643(10) 0.0306(6) Uani 1 1 d . . .
C19 C 0.3816(2) 0.0177(4) 0.43894(10) 0.0344(7) Uani 1 1 d . . .

loop_
_atom_site_aniso_label
_atom_site_aniso_U_11
_atom_site_aniso_U_22
_atom_site_aniso_U_33
_atom_site_aniso_U_23
_atom_site_aniso_U_13
_atom_site_aniso_U_12
N1A 0.0362(14) 0.0433(13) 0.0350(15) 0.0027(11) 0.0090(11) -0.0014(10)
O1A 0.0380(13) 0.0643(13) 0.0391(13) 0.0062(9) 0.0095(10) -0.0118(10)
C1A 0.0357(17) 0.0314(14) 0.0400(19) 0.0043(12) 0.0132(15) 0.0017(12)
C2A 0.0402(17) 0.0406(15) 0.0332(18) 0.0034(12) 0.0096(15) 0.0028(12)
C3A 0.0377(17) 0.0272(14) 0.0441(19) -0.0007(12) 0.0137(15) 0.0068(11)
C4A 0.0453(19) 0.0398(16) 0.042(2) -0.0004(13) 0.0063(16) 0.0054(13)
C5A 0.045(2) 0.0439(17) 0.057(2) -0.0062(15) 0.0044(17) 0.0072(14)
C6A 0.0341(18) 0.0479(18) 0.079(3) -0.0036(17) 0.0156(19) 0.0002(14)
C7A 0.0375(18) 0.0429(16) 0.065(2) -0.0008(15) 0.0222(18) -0.0006(13)
C8A 0.0395(17) 0.0314(15) 0.045(2) -0.0025(12) 0.0143(16) 0.0044(12)
C9A 0.0467(19) 0.0383(15) 0.045(2) 0.0046(13) 0.0217(17) 0.0027(13)
N1 0.0326(14) 0.0387(12) 0.0311(14) 0.0025(10) 0.0063(11) 0.0000(10)
O1 0.0342(11) 0.0493(11) 0.0401(13) 0.0083(9) 0.0079(10) -0.0061(9)
O2 0.0418(12) 0.0490(12) 0.0375(13) 0.0155(10) -0.0054(10) 0.0016(10)
O3 0.0412(12) 0.0537(13) 0.0523(15) 0.0185(10) -0.0039(11) -0.0101(10)
O4 0.0291(10) 0.0434(11) 0.0469(13) -0.0169(9) 0.0107(10) -0.0009(8)
O5 0.0219(11) 0.0594(12) 0.0535(14) -0.0181(10) 0.0009(10) 0.0037(9)
O6 0.0387(12) 0.0757(14) 0.0284(12) -0.0164(10) 0.0051(10) -0.0066(10)
O7 0.0289(12) 0.0646(13) 0.0448(14) -0.0185(10) 0.0163(10) -0.0057(9)
O8 0.0370(12) 0.0518(12) 0.0389(13) 0.0143(9) -0.0092(10) -0.0075(10)
O9 0.0427(13) 0.0442(11) 0.0402(13) 0.0170(10) -0.0061(10) -0.0018(9)
O30 0.0649(18) 0.0890(19) 0.104(2) 0.0306(16) 0.0040(16) -0.0163(15)
C1 0.0340(17) 0.0359(14) 0.0334(18) 0.0044(12) 0.0123(14) 0.0038(12)
C2 0.0364(17) 0.0496(16) 0.0314(18) 0.0065(13) 0.0142(14) 0.0038(13)
C3 0.0356(16) 0.0387(15) 0.0326(18) 0.0014(12) 0.0119(14) 0.0050(12)
C4 0.0415(19) 0.0660(19) 0.0297(18) 0.0011(14) 0.0126(15) 0.0012(15)
C5 0.0418(19) 0.075(2) 0.037(2) -0.0066(16) 0.0048(16) -0.0037(16)
C6 0.0357(18) 0.0551(18) 0.058(2) -0.0025(16) 0.0116(18) -0.0065(14)
C7 0.0415(18) 0.0429(16) 0.041(2) 0.0033(13) 0.0135(16) -0.0001(13)
C8 0.0357(16) 0.0319(14) 0.0334(18) -0.0027(12) 0.0113(14) 0.0044(11)
C9 0.0409(17) 0.0348(15) 0.0337(18) 0.0022(12) 0.0156(15) 0.0040(12)
C10 0.0234(14) 0.0398(15) 0.0301(17) 0.0080(11) 0.0051(12) -0.0010(11)
C11 0.0261(15) 0.0390(15) 0.0239(16) 0.0054(11) 0.0061(12) 0.0070(11)
C12 0.0242(14) 0.0362(14) 0.0205(15) -0.0029(10) 0.0018(12) 0.0012(11)
C13 0.0280(14) 0.0323(14) 0.0299(17) -0.0049(11) 0.0065(13) 0.0004(11)
C14 0.0244(14) 0.0317(13) 0.0287(17) 0.0016(11) 0.0067(12) 0.0016(10)
C15 0.0256(14) 0.0374(14) 0.0242(16) 0.0037(11) 0.0054(12) 0.0050(11)
C16 0.0257(15) 0.0456(16) 0.0283(17) 0.0060(12) 0.0073(13) 0.0067(13)
C17 0.0246(16) 0.0367(14) 0.0261(16) -0.0031(12) 0.0005(12) 0.0024(11)
C18 0.0290(16) 0.0364(14) 0.0262(17) 0.0046(12) 0.0086(13) -0.0013(11)
C19 0.0267(15) 0.0414(16) 0.0333(18) 0.0057(13) 0.0073(13) 0.0042(12)

loop_
_atom_type_symbol
_atom_type_description
_atom_type_scat_dispersion_real
_atom_type_scat_dispersion_imag
_atom_type_scat_source
C C 0.0033 0.0016 'International Tables Vol C Tables 4.2.6.8 and 6.1.1.4'
H H 0.0000 0.0000 'International Tables Vol C Tables 4.2.6.8 and 6.1.1.4'
N N 0.0061 0.0033 'International Tables Vol C Tables 4.2.6.8 and 6.1.1.4'
O O 0.0106 0.0060 'International Tables Vol C Tables 4.2.6.8 and 6.1.1.4'

loop_
_geom_angle_atom_site_label_1
_geom_angle_atom_site_label_2
_geom_angle_atom_site_label_3
_geom_angle
_geom_angle_site_symmetry_1
_geom_angle_site_symmetry_3
_geom_angle_publ_flag
C9A N1A C1A 123.7(3) . . ?
C9A N1A H1A 118.1 . . ?
C1A N1A H1A 118.1 . . ?
O1A C1A C2A 127.6(3) . . ?
O1A C1A N1A 115.8(3) . . ?
C2A C1A N1A 116.6(2) . . ?
C1A C2A C3A 122.0(3) . . ?
C1A C2A H2A 119.0 . . ?
C3A C2A H2A 119.0 . . ?
C2A C3A C4A 124.0(3) . . ?
C2A C3A C8A 118.7(3) . . ?
C4A C3A C8A 117.4(3) . . ?
C5A C4A C3A 120.8(3) . . ?
C5A C4A H4A 119.6 . . ?
C3A C4A H4A 119.6 . . ?
C4A C5A C6A 121.7(3) . . ?
C4A C5A H5A 119.2 . . ?
C6A C5A H5A 119.2 . . ?
C7A C6A C5A 120.3(3) . . ?
C7A C6A H6A 119.8 . . ?
C5A C6A H6A 119.8 . . ?
C6A C7A C8A 119.9(3) . . ?
C6A C7A H7A 120.1 . . ?
C8A C7A H7A 120.1 . . ?
C9A C8A C7A 122.4(3) . . ?
C9A C8A C3A 117.7(3) . . ?
C7A C8A C3A 119.9(3) . . ?
N1A C9A C8A 121.3(3) . . ?
N1A C9A H9A 119.3 . . ?
C8A C9A H9A 119.3 . . ?
C9 N1 C1 124.3(2) . . ?
C9 N1 H1 117.8 . . ?
C1 N1 H1 117.8 . . ?
C16 O2 H2O 107(3) . . ?
C17 O4 H4O 109.5 . . ?
C18 O7 H7O 109.5 . . ?
C19 O9 H9O 105(2) . . ?
H30A O30 H30B 100(3) . . ?
O1 C1 C2 127.1(2) . . ?
O1 C1 N1 116.3(2) . . ?
C2 C1 N1 116.5(2) . . ?
C1 C2 C3 121.6(3) . . ?
C1 C2 H2 119.2 . . ?
C3 C2 H2 119.2 . . ?
C2 C3 C4 123.5(3) . . ?
C2 C3 C8 119.1(3) . . ?
C4 C3 C8 117.3(2) . . ?
C5 C4 C3 120.9(3) . . ?
C5 C4 H4 119.5 . . ?
C3 C4 H4 119.5 . . ?
C4 C5 C6 121.5(3) . . ?
C4 C5 H5 119.2 . . ?
C6 C5 H5 119.2 . . ?
C7 C6 C5 119.8(3) . . ?
C7 C6 H6 120.1 . . ?
C5 C6 H6 120.1 . . ?
C6 C7 C8 120.7(3) . . ?
C6 C7 H7 119.7 . . ?
C8 C7 H7 119.7 . . ?
C9 C8 C7 122.8(3) . . ?
C9 C8 C3 117.5(2) . . ?
C7 C8 C3 119.7(3) . . ?
N1 C9 C8 120.8(3) . . ?
N1 C9 H9 119.6 . . ?
C8 C9 H9 119.6 . . ?
C15 C10 C11 111.4(2) . . ?
C15 C10 H10A 109.3 . . ?
C11 C10 H10A 109.3 . . ?
C15 C10 H10B 109.3 . . ?
C11 C10 H10B 109.3 . . ?
H10A C10 H10B 108.0 . . ?
C16 C11 C10 111.6(2) . . ?
C16 C11 C12 113.5(2) . . ?
C10 C11 C12 114.8(2) . . ?
C16 C11 H11 105.3 . . ?
C10 C11 H11 105.3 . . ?
C12 C11 H11 105.3 . . ?
C17 C12 C13 112.1(2) . . ?
C17 C12 C11 114.13(19) . . ?
C13 C12 C11 110.99(19) . . ?
C17 C12 H12 106.3 . . ?
C13 C12 H12 106.3 . . ?
C11 C12 H12 106.3 . . ?
C14 C13 C12 114.87(19) . . ?
C14 C13 H13A 108.5 . . ?
C12 C13 H13A 108.5 . . ?
C14 C13 H13B 108.5 . . ?
C12 C13 H13B 108.5 . . ?
H13A C13 H13B 107.5 . . ?
C15 C14 C13 110.0(2) . . ?
C15 C14 C18 111.1(2) . . ?
C13 C14 C18 114.9(2) . . ?
C15 C14 H14 106.8 . . ?
C13 C14 H14 106.8 . . ?
C18 C14 H14 106.8 . . ?
C19 C15 C14 115.1(2) . . ?
C19 C15 C10 111.2(2) . . ?
C14 C15 C10 111.0(2) . . ?
C19 C15 H15 106.3 . . ?
C14 C15 H15 106.3 . . ?
C10 C15 H15 106.3 . . ?
O3 C16 O2 123.5(2) . . ?
O3 C16 C11 125.0(2) . . ?
O2 C16 C11 111.5(2) . . ?
O5 C17 O4 123.9(2) . . ?
O5 C17 C12 121.0(2) . . ?
O4 C17 C12 115.1(2) . . ?
O6 C18 O7 124.5(2) . . ?
O6 C18 C14 122.1(2) . . ?
O7 C18 C14 113.4(2) . . ?
O8 C19 O9 123.0(2) . . ?
O8 C19 C15 122.6(2) . . ?
O9 C19 C15 114.3(2) . . ?

loop_
_geom_bond_atom_site_label_1
_geom_bond_atom_site_label_2
_geom_bond_distance
_geom_bond_site_symmetry_2
_geom_bond_publ_flag
N1A C9A 1.337(3) . ?
N1A C1A 1.382(3) . ?
N1A H1A 0.8600 . ?
O1A C1A 1.281(3) . ?
C1A C2A 1.383(4) . ?
C2A C3A 1.394(4) . ?
C2A H2A 0.9300 . ?
C3A C4A 1.413(4) . ?
C3A C8A 1.440(4) . ?
C4A C5A 1.354(4) . ?
C4A H4A 0.9300 . ?
C5A C6A 1.401(5) . ?
C5A H5A 0.9300 . ?
C6A C7A 1.355(4) . ?
C6A H6A 0.9300 . ?
C7A C8A 1.419(4) . ?
C7A H7A 0.9300 . ?
C8A C9A 1.373(4) . ?
C9A H9A 0.9300 . ?
N1 C9 1.329(3) . ?
N1 C1 1.386(3) . ?
N1 H1 0.8600 . ?
O1 C1 1.290(3) . ?
O2 C16 1.319(3) . ?
O2 H2O 0.75(3) . ?
O3 C16 1.206(3) . ?
O4 C17 1.295(3) . ?
O4 H4O 0.8200 . ?
O5 C17 1.225(3) . ?
O6 C18 1.210(3) . ?
O7 C18 1.306(3) . ?
O7 H7O 0.8200 . ?
O8 C19 1.218(3) . ?
O9 C19 1.316(3) . ?
O9 H9O 0.87(3) . ?
O30 H30A 0.980(19) . ?
O30 H30B 0.952(19) . ?
C1 C2 1.379(4) . ?
C2 C3 1.402(4) . ?
C2 H2 0.9300 . ?
C3 C4 1.415(4) . ?
C3 C8 1.432(4) . ?
C4 C5 1.349(4) . ?
C4 H4 0.9300 . ?
C5 C6 1.406(4) . ?
C5 H5 0.9300 . ?
C6 C7 1.349(4) . ?
C6 H6 0.9300 . ?
C7 C8 1.412(4) . ?
C7 H7 0.9300 . ?
C8 C9 1.388(4) . ?
C9 H9 0.9300 . ?
C10 C15 1.529(3) . ?
C10 C11 1.532(4) . ?
C10 H10A 0.9700 . ?
C10 H10B 0.9700 . ?
C11 C16 1.509(4) . ?
C11 C12 1.544(3) . ?
C11 H11 0.9800 . ?
C12 C17 1.516(3) . ?
C12 C13 1.541(3) . ?
C12 H12 0.9800 . ?
C13 C14 1.527(3) . ?
C13 H13A 0.9700 . ?
C13 H13B 0.9700 . ?
C14 C15 1.536(3) . ?
C14 C18 1.527(4) . ?
C14 H14 0.9800 . ?
C15 C19 1.508(4) . ?
C15 H15 0.9800 . ?
